data_7122461
loop_
_publ_author_name
'Krause, Jasmin'
'Alexandropoulos, Dimitris I.'
'Carrella, Luca M.'
'Rentschler, Eva'
'Stamatatos, Theocharis C.'

_publ_section_title
;
 Increasing the nuclearity and spin ground state in a new family of
 ferromagnetically-coupled {Ni<sub>10</sub>} disk-like complexes bearing
 exclusively end-on bridging azido ligands.
;
_journal_issue 88
_journal_name_full 'Chemical communications (Cambridge, England)'
_journal_page_first 12499
_journal_page_last 12502
_journal_paper_doi 10.1039/c8cc07722c
_journal_volume 54
_journal_year 2018
_chemical_formula_moiety 'N5 O15 Tb, C28 H42 N68 Ni10, 4(C2 H3 N), 2(O)'
_chemical_formula_sum 'C36 H54 N77 Ni10 O17 Tb'
_chemical_formula_weight 2583.58
_space_group_crystal_system triclinic
_space_group_IT_number 2
_space_group_name_Hall '-P 1'
_space_group_name_H-M_alt 'P -1'
_symmetry_space_group_name_Hall '-P 1'
_symmetry_space_group_name_H-M 'P -1'
_atom_sites_solution_hydrogens mixed
_audit_creation_date 2018-08-27
_audit_creation_method
;
Olex2 1.2
(compiled 2018.05.29 svn.r3508 for OlexSys, GUI svn.r5506)
;
_audit_update_record
;
2018-08-30 deposited with the CCDC.
2018-10-15 downloaded from the CCDC.
;
_cell_angle_alpha 106.432(4)
_cell_angle_beta 91.339(4)
_cell_angle_gamma 94.085(4)
_cell_formula_units_Z 2
_cell_length_a 11.160(2)
_cell_length_b 19.509(4)
_cell_length_c 23.698(4)
_cell_measurement_reflns_used 6659
_cell_measurement_temperature 173.15(2)
_cell_measurement_theta_max 27.392
_cell_measurement_theta_min 2.183
_cell_volume 4931.1(16)
_computing_cell_refinement 'SAINT v8.34A (Bruker, 2013)'
_computing_data_reduction 'SAINT v8.34A (Bruker, 2013)'
_computing_molecular_graphics 'Olex2 (Dolomanov et al., 2009)'
_computing_publication_material 'Olex2 (Dolomanov et al., 2009)'
_computing_structure_refinement 'ShelXL (Sheldrick, 2015)'
_diffrn_ambient_temperature 173.15(2)
_diffrn_detector 'CCD plate'
_diffrn_detector_area_resol_mean 7.9
_diffrn_detector_type 'Bruker SMART APEX2 area detector'
_diffrn_measured_fraction_theta_full 1.000
_diffrn_measured_fraction_theta_max 1.000
_diffrn_measurement_device '\k-geometry diffractometer'
_diffrn_measurement_device_type 'Bruker SMART APEX2'
_diffrn_measurement_method '\k-geometry diffractometry'
_diffrn_radiation_monochromator graphite
_diffrn_radiation_probe x-ray
_diffrn_radiation_type MoK\a
_diffrn_radiation_wavelength 0.71073
_diffrn_reflns_av_R_equivalents 0.0953
_diffrn_reflns_av_unetI/netI 0.1025
_diffrn_reflns_Laue_measured_fraction_full 1.000
_diffrn_reflns_Laue_measured_fraction_max 1.000
_diffrn_reflns_limit_h_max 13
_diffrn_reflns_limit_h_min -13
_diffrn_reflns_limit_k_max 24
_diffrn_reflns_limit_k_min -24
_diffrn_reflns_limit_l_max 29
_diffrn_reflns_limit_l_min -29
_diffrn_reflns_number 60571
_diffrn_reflns_point_group_measured_fraction_full 1.000
_diffrn_reflns_point_group_measured_fraction_max 1.000
_diffrn_reflns_theta_full 26.000
_diffrn_reflns_theta_max 26.000
_diffrn_reflns_theta_min 1.599
_diffrn_source 'fine-focus sealed tube'
_exptl_absorpt_coefficient_mu 2.661
_exptl_absorpt_correction_T_max 0.7456
_exptl_absorpt_correction_T_min 0.5215
_exptl_absorpt_correction_type multi-scan
_exptl_absorpt_process_details
;
SADABS-2014/2 (Bruker,2014/2) was used for absorption correction.
wR2(int) was 0.1029 before and 0.0585 after correction.
The Ratio of minimum to maximum transmission is 0.6994.
The \l/2 correction factor is 0.00150.
;
_exptl_crystal_colour green
_exptl_crystal_colour_primary green
_exptl_crystal_density_diffrn 1.740
_exptl_crystal_description block
_exptl_crystal_F_000 2580
_exptl_crystal_size_max 0.25
_exptl_crystal_size_mid 0.17
_exptl_crystal_size_min 0.12
_refine_diff_density_max 1.755
_refine_diff_density_min -1.352
_refine_diff_density_rms 0.130
_refine_ls_extinction_method none
_refine_ls_goodness_of_fit_ref 1.016
_refine_ls_hydrogen_treatment constr
_refine_ls_matrix_type full
_refine_ls_number_parameters 1287
_refine_ls_number_reflns 19380
_refine_ls_number_restraints 14
_refine_ls_restrained_S_all 1.017
_refine_ls_R_factor_all 0.1362
_refine_ls_R_factor_gt 0.0652
_refine_ls_shift/su_max 0.001
_refine_ls_shift/su_mean 0.000
_refine_ls_structure_factor_coef Fsqd
_refine_ls_weighting_details 'w=1/[\s^2^(Fo^2^)+(0.0527P)^2^+17.2013P] where P=(Fo^2^+2Fc^2^)/3'
_refine_ls_weighting_scheme calc
_refine_ls_wR_factor_gt 0.1353
_refine_ls_wR_factor_ref 0.1641
_reflns_Friedel_coverage 0.000
_reflns_number_gt 10656
_reflns_number_total 19380
_reflns_threshold_expression 'I > 2\s(I)'
_cod_data_source_file c8cc07722c2.cif
_cod_data_source_block ren-kj-176
_cod_depositor_comments 'Adding full bibliography for 7122459--7122462.cif.'
_cod_database_code 7122461
_shelx_shelxl_version_number 2016/6
_shelx_space_group_comment
;
The symmetry employed for this shelxl refinement is uniquely defined
by the following loop, which should always be used as a source of
symmetry information in preference to the above space-group names.
They are only intended as comments.
;
_shelx_estimated_absorpt_t_max 0.741
_shelx_estimated_absorpt_t_min 0.556
_olex2_refinement_description
;
1. Fixed Uiso
 At 1.5 times of:
  All C(H,H,H) groups
2. Restrained distances
 N65-C21
 1.12 with sigma of 0.01
 C21-C22
 1.54 with sigma of 0.02
3. Uiso/Uaniso restraints and constraints
Uanis(C22) \\sim Ueq: with sigma of 0.01 and sigma for terminal atoms of 0.02
Uanis(C22) \\sim Ueq, Uanis(C21) \\sim Ueq: with sigma of 0.01 and sigma for
terminal atoms of 0.02
4.a Riding coordinates:
 C22(H22A,H22B,H22C)
4.b Idealised Me refined as rotating group:
 C14(H14A,H14B,H14C), C2(H2A,H2B,H2C), C8(H8A,H8B,H8C), C28(H28A,H28B,H28C),
 C6(H6A,H6B,H6C), C10(H10A,H10B,H10C), C24(H24A,H24B,H24C), C12(H12A,H12B,H12C),
  C35(H35A,H35B,H35C), C16(H16A,H16B,H16C), C20(H20A,H20B,H20C), C4(H4A,H4B,
 H4C), C29(H29A,H29B,H29C), C18(H18A,H18B,H18C), C31(H31A,H31B,H31C), C33(H33A,
 H33B,H33C), C26(H26A,H26B,H26C)
;
_olex2_submission_special_instructions 'No special instructions were received'

loop_
_space_group_symop_operation_xyz
'x, y, z'
'-x, -y, -z'

loop_
_atom_site_label
_atom_site_type_symbol
_atom_site_fract_x
_atom_site_fract_y
_atom_site_fract_z
_atom_site_U_iso_or_equiv
_atom_site_adp_type
_atom_site_occupancy
_atom_site_site_symmetry_order
_atom_site_calc_flag
_atom_site_refinement_flags_posn
_atom_site_refinement_flags_adp
_atom_site_disorder_assembly
_atom_site_disorder_group
Tb1 Tb 0.15354(4) 0.24608(3) 0.72240(2) 0.05111(16) Uani 1 1 d . . . .
Ni1 Ni 0.34958(7) 0.29961(4) 0.21806(4) 0.0189(2) Uani 1 1 d . . . .
Ni3 Ni 0.50039(8) 0.16470(5) 0.21469(4) 0.0209(2) Uani 1 1 d . . . .
Ni4 Ni 0.49904(8) 0.22763(5) 0.10501(4) 0.0232(2) Uani 1 1 d . . . .
Ni2 Ni 0.34488(7) 0.23274(4) 0.32672(4) 0.0196(2) Uani 1 1 d . . . .
Ni7 Ni 0.19809(8) 0.36951(5) 0.33091(4) 0.0219(2) Uani 1 1 d . . . .
Ni5 Ni 0.35498(8) 0.36559(5) 0.10875(4) 0.0254(2) Uani 1 1 d . . . .
Ni6 Ni 0.20216(8) 0.43573(5) 0.22113(4) 0.0257(2) Uani 1 1 d . . . .
Ni8 Ni 0.19963(8) 0.30573(5) 0.44082(4) 0.0265(2) Uani 1 1 d . . . .
Ni10 Ni 0.48808(8) 0.09496(5) 0.32148(4) 0.0261(2) Uani 1 1 d . . . .
Ni9 Ni 0.33505(9) 0.16416(5) 0.43474(4) 0.0288(2) Uani 1 1 d . . . .
N13 N 0.3791(5) 0.3998(3) 0.2022(3) 0.0222(14) Uani 1 1 d . . . .
N7 N 0.5263(5) 0.2667(3) 0.1998(2) 0.0198(13) Uani 1 1 d . . . .
N4 N 0.3731(5) 0.3322(3) 0.3104(2) 0.0178(13) Uani 1 1 d . . . .
N1 N 0.3214(5) 0.1990(3) 0.2334(2) 0.0175(13) Uani 1 1 d . . . .
N10 N 0.3245(5) 0.2629(3) 0.1256(2) 0.0198(13) Uani 1 1 d . . . .
N19 N 0.5195(5) 0.1996(3) 0.3084(3) 0.0192(13) Uani 1 1 d . . . .
N52 N 0.4535(5) 0.0691(3) 0.2318(3) 0.0258(14) Uani 1 1 d . . . .
N16 N 0.1743(5) 0.3326(3) 0.2364(3) 0.0199(13) Uani 1 1 d . . . .
N8 N 0.6206(5) 0.3051(3) 0.2165(3) 0.0265(14) Uani 1 1 d . . . .
N22 N 0.1697(5) 0.2667(3) 0.3454(3) 0.0206(13) Uani 1 1 d . . . .
N34 N 0.5263(5) 0.3310(3) 0.0979(3) 0.0265(15) Uani 1 1 d . . . .
N23 N 0.0751(6) 0.2294(3) 0.3314(3) 0.0300(15) Uani 1 1 d . . . .
N2 N 0.2420(5) 0.1529(3) 0.2083(3) 0.0255(14) Uani 1 1 d . . . .
N40 N 0.2418(5) 0.4632(3) 0.3108(3) 0.0259(14) Uani 1 1 d . . . .
N11 N 0.2399(6) 0.2217(3) 0.0980(3) 0.0258(15) Uani 1 1 d . . . .
N37 N 0.1831(6) 0.3916(3) 0.1306(3) 0.0311(15) Uani 1 1 d . . . .
N58 N 0.2996(6) 0.3275(3) 0.0210(3) 0.0311(16) Uani 1 1 d . . . .
N62 N 0.0237(5) 0.3927(3) 0.3426(3) 0.0279(15) Uani 1 1 d . . . .
N14 N 0.4660(6) 0.4417(3) 0.2255(3) 0.0261(14) Uani 1 1 d . . . .
N35 N 0.5946(6) 0.3458(3) 0.0640(3) 0.0337(16) Uani 1 1 d . . . .
O13 O 0.2746(6) 0.3355(3) 0.7977(3) 0.0538(17) Uani 1 1 d . . . .
N26 N 0.4591(6) 0.3037(4) 0.4471(3) 0.0381(17) Uani 1 1 d . . . .
N53 N 0.4265(6) 0.0109(4) 0.1983(3) 0.0359(17) Uani 1 1 d . . . .
N56 N 0.6769(6) 0.2119(4) 0.0889(3) 0.0340(16) Uani 1 1 d . . . .
N43 N 0.2441(5) 0.4008(3) 0.4200(3) 0.0273(15) Uani 1 1 d . . . .
N20 N 0.6118(6) 0.2352(3) 0.3322(3) 0.0282(15) Uani 1 1 d . . . .
N25 N 0.3716(5) 0.2664(3) 0.4181(3) 0.0213(13) Uani 1 1 d . . . .
N41 N 0.2706(6) 0.5223(4) 0.3420(3) 0.0365(17) Uani 1 1 d . . . .
N17 N 0.0805(6) 0.2951(3) 0.2154(3) 0.0292(15) Uani 1 1 d . . . .
N47 N 0.0832(6) 0.1808(4) 0.4697(3) 0.0376(17) Uani 1 1 d . . . .
N31 N 0.4608(5) 0.1318(3) 0.1249(3) 0.0249(14) Uani 1 1 d . . . .
N55 N 0.6772(6) 0.1432(3) 0.2058(3) 0.0292(15) Uani 1 1 d . . . .
N32 N 0.5102(6) 0.0800(4) 0.0959(3) 0.0360(17) Uani 1 1 d . . . .
N29 N 0.2251(6) 0.0880(3) 0.3194(3) 0.0319(16) Uani 1 1 d . . . .
N61 N 0.0231(6) 0.4572(3) 0.2214(3) 0.0325(16) Uani 1 1 d . . . .
N57 N 0.4447(6) 0.1809(3) 0.0178(3) 0.0314(16) Uani 1 1 d . . . .
N65 N 0.3841(6) 0.1979(4) 0.5228(3) 0.0347(16) Uani 1 1 d D . . .
N5 N 0.4562(6) 0.3775(4) 0.3372(3) 0.0346(16) Uani 1 1 d . . . .
N60 N 0.2515(6) 0.5391(4) 0.2208(3) 0.0343(16) Uani 1 1 d . . . .
N49 N 0.5048(6) 0.1357(3) 0.4120(3) 0.0320(16) Uani 1 1 d . . . .
N28 N 0.3118(5) 0.1311(3) 0.3398(3) 0.0246(14) Uani 1 1 d . . . .
N59 N 0.4147(6) 0.4631(4) 0.0980(3) 0.0325(16) Uani 1 1 d . . . .
N3 N 0.1708(6) 0.1094(4) 0.1855(3) 0.046(2) Uani 1 1 d . . . .
N64 N 0.2585(6) 0.3500(4) 0.5271(3) 0.0342(16) Uani 1 1 d . . . .
N68 N 0.6661(6) 0.0740(3) 0.3208(3) 0.0335(16) Uani 1 1 d . . . .
N67 N 0.4373(7) -0.0092(4) 0.3189(3) 0.0432(19) Uani 1 1 d . . . .
O15 O 0.4546(7) 0.3797(4) 0.7890(4) 0.078(2) Uani 1 1 d . . . .
N50 N 0.5910(7) 0.1344(4) 0.4421(3) 0.0430(19) Uani 1 1 d . . . .
N46 N 0.1672(6) 0.2021(3) 0.4468(3) 0.0327(16) Uani 1 1 d . . . .
N18 N -0.0057(6) 0.2619(4) 0.1962(3) 0.049(2) Uani 1 1 d . . . .
N44 N 0.2086(8) 0.4546(4) 0.4518(3) 0.051(2) Uani 1 1 d . . . .
N66 N 0.2678(6) 0.0647(4) 0.4387(3) 0.0381(17) Uani 1 1 d . . . .
N15 N 0.5453(6) 0.4804(4) 0.2463(3) 0.0451(19) Uani 1 1 d . . . .
N63 N 0.0254(6) 0.3252(3) 0.4593(3) 0.0362(17) Uani 1 1 d . . . .
C1 C 0.7648(7) 0.1181(4) 0.2002(3) 0.0287(18) Uani 1 1 d . . . .
N21 N 0.6972(6) 0.2676(4) 0.3542(3) 0.047(2) Uani 1 1 d . . . .
N6 N 0.5304(6) 0.4205(4) 0.3634(4) 0.051(2) Uani 1 1 d . . . .
C7 C 0.2517(8) 0.3160(4) -0.0239(4) 0.0317(19) Uani 1 1 d . . . .
O11 O 0.0793(7) 0.1379(4) 0.6488(3) 0.074(2) Uani 1 1 d . . . .
O12 O 0.1678(7) 0.0890(4) 0.5686(3) 0.077(2) Uani 1 1 d . . . .
N12 N 0.1647(6) 0.1844(4) 0.0712(4) 0.049(2) Uani 1 1 d . . . .
O1 O 0.1482(8) 0.3599(5) 0.6936(4) 0.086(3) Uani 1 1 d . . . .
N24 N -0.0143(7) 0.1945(4) 0.3192(4) 0.052(2) Uani 1 1 d . . . .
C15 C -0.0639(7) 0.4185(4) 0.3523(3) 0.0306(18) Uani 1 1 d . . . .
N33 N 0.5525(8) 0.0310(4) 0.0685(4) 0.064(3) Uani 1 1 d . . . .
C13 C -0.0663(7) 0.4706(4) 0.2052(4) 0.035(2) Uani 1 1 d . . . .
C19 C 0.3136(8) 0.3721(4) 0.5702(4) 0.034(2) Uani 1 1 d . . . .
N9 N 0.7082(6) 0.3395(4) 0.2309(4) 0.0463(19) Uani 1 1 d . . . .
N27 N 0.5368(7) 0.3392(5) 0.4750(4) 0.057(2) Uani 1 1 d . . . .
O4 O -0.0531(7) 0.2063(4) 0.7471(4) 0.077(2) Uani 1 1 d . . . .
N51 N 0.6764(8) 0.1353(6) 0.4706(4) 0.079(3) Uani 1 1 d . . . .
N38 N 0.1014(6) 0.3961(4) 0.0995(3) 0.0366(17) Uani 1 1 d . . . .
C27 C 0.7572(8) 0.0606(4) 0.3356(4) 0.037(2) Uani 1 1 d . . . .
N73 N 0.3674(8) 0.3369(5) 0.7685(4) 0.057(2) Uani 1 1 d . . . .
O10 O 0.2126(7) 0.2003(5) 0.6206(3) 0.083(2) Uani 1 1 d . . . .
O2 O -0.0050(7) 0.2863(5) 0.6678(4) 0.092(3) Uani 1 1 d . . . .
N36 N 0.6605(8) 0.3603(4) 0.0321(4) 0.066(3) Uani 1 1 d . . . .
N72 N 0.1531(9) 0.1379(5) 0.6110(4) 0.064(3) Uani 1 1 d . . . .
O14 O 0.3640(6) 0.2946(4) 0.7178(4) 0.078(2) Uani 1 1 d . . . .
C5 C 0.3962(7) 0.1526(4) -0.0258(4) 0.0317(19) Uani 1 1 d . . . .
N30 N 0.1468(7) 0.0464(4) 0.3017(4) 0.053(2) Uani 1 1 d . . . .
O7 O 0.1792(9) 0.1769(4) 0.7912(3) 0.085(3) Uani 1 1 d . . . .
C11 C 0.2750(8) 0.5984(5) 0.2376(4) 0.041(2) Uani 1 1 d . . . .
C9 C 0.4575(8) 0.5117(4) 0.0873(4) 0.038(2) Uani 1 1 d . . . .
N71 N 0.2477(11) 0.1359(6) 0.7658(4) 0.084(4) Uani 1 1 d . . . .
C17 C -0.0668(7) 0.3254(4) 0.4776(4) 0.041(2) Uani 1 1 d . . . .
O5 O 0.0310(8) 0.3088(5) 0.8022(4) 0.094(3) Uani 1 1 d . . . .
N42 N 0.3010(8) 0.5788(4) 0.3706(4) 0.066(3) Uani 1 1 d . . . .
C23 C 0.2162(8) 0.0152(5) 0.4415(4) 0.041(2) Uani 1 1 d . . . .
O8 O 0.2923(9) 0.1537(5) 0.7209(4) 0.100(3) Uani 1 1 d . . . .
O3 O 0.0084(10) 0.3870(6) 0.6430(5) 0.119(4) Uani 1 1 d . . . .
N45 N 0.1773(11) 0.5062(5) 0.4830(4) 0.087(3) Uani 1 1 d . . . .
C14 C -0.1781(8) 0.4889(5) 0.1827(5) 0.058(3) Uani 1 1 d . . . .
H14A H -0.198442 0.456425 0.143298 0.087 Uiso 1 1 calc GR . . .
H14B H -0.168784 0.538408 0.180648 0.087 Uiso 1 1 calc GR . . .
H14C H -0.242513 0.484061 0.209083 0.087 Uiso 1 1 calc GR . . .
N54 N 0.3994(9) -0.0444(4) 0.1676(4) 0.070(3) Uani 1 1 d . . . .
C2 C 0.8773(8) 0.0838(6) 0.1929(5) 0.062(3) Uani 1 1 d . . . .
H2A H 0.902557 0.077151 0.152481 0.093 Uiso 1 1 calc GR . . .
H2B H 0.865807 0.037117 0.200638 0.093 Uiso 1 1 calc GR . . .
H2C H 0.939260 0.114202 0.220572 0.093 Uiso 1 1 calc GR . . .
C8 C 0.1931(10) 0.3007(5) -0.0807(4) 0.062(3) Uani 1 1 d . . . .
H8A H 0.249940 0.281761 -0.111039 0.093 Uiso 1 1 calc GR . . .
H8B H 0.164167 0.344814 -0.086148 0.093 Uiso 1 1 calc GR . . .
H8C H 0.124800 0.265124 -0.084004 0.093 Uiso 1 1 calc GR . . .
C3 C 0.7726(7) 0.2146(5) 0.0753(3) 0.038(2) Uani 1 1 d . . . .
N69 N 0.0517(10) 0.3466(6) 0.6682(5) 0.077(3) Uani 1 1 d . . . .
C28 C 0.8708(8) 0.0423(6) 0.3562(5) 0.059(3) Uani 1 1 d . . . .
H28A H 0.936844 0.060754 0.336651 0.089 Uiso 1 1 calc GR . . .
H28B H 0.870728 -0.009992 0.346894 0.089 Uiso 1 1 calc GR . . .
H28C H 0.881379 0.063608 0.398865 0.089 Uiso 1 1 calc GR . . .
N39 N 0.0234(8) 0.4004(6) 0.0697(4) 0.081(3) Uani 1 1 d . . . .
N48 N 0.0031(7) 0.1614(5) 0.4920(4) 0.071(3) Uani 1 1 d . . . .
N75 N 0.7957(11) 0.5213(5) 1.0277(6) 0.095(4) Uani 1 1 d . . . .
C25 C 0.4187(10) -0.0692(5) 0.3049(5) 0.061(3) Uani 1 1 d . . . .
C6 C 0.3316(10) 0.1176(5) -0.0827(4) 0.057(3) Uani 1 1 d . . . .
H6A H 0.369832 0.134519 -0.113698 0.086 Uiso 1 1 calc GR . . .
H6B H 0.247715 0.129576 -0.080469 0.086 Uiso 1 1 calc GR . . .
H6C H 0.334347 0.065553 -0.091893 0.086 Uiso 1 1 calc GR . . .
C10 C 0.5142(10) 0.5731(5) 0.0720(5) 0.064(3) Uani 1 1 d . . . .
H10A H 0.462748 0.585209 0.042711 0.096 Uiso 1 1 calc GR . . .
H10B H 0.592403 0.561227 0.055526 0.096 Uiso 1 1 calc GR . . .
H10C H 0.525710 0.614119 0.107324 0.096 Uiso 1 1 calc GR . . .
N70 N -0.0556(10) 0.2558(8) 0.7935(5) 0.087(3) Uani 1 1 d . . . .
C36 C 0.0386(11) 0.8777(6) 0.1249(6) 0.068(3) Uani 1 1 d . . . .
O6 O -0.1423(8) 0.2621(7) 0.8248(4) 0.132(4) Uani 1 1 d . . . .
C24 C 0.1503(11) -0.0493(6) 0.4457(6) 0.099(5) Uani 1 1 d . . . .
H24A H 0.146608 -0.085604 0.407325 0.148 Uiso 1 1 calc GR . . .
H24B H 0.068568 -0.038794 0.457664 0.148 Uiso 1 1 calc GR . . .
H24C H 0.190977 -0.067463 0.475026 0.148 Uiso 1 1 calc GR . . .
C32 C 0.8284(10) 0.4777(7) 0.9898(6) 0.070(3) Uani 1 1 d . . . .
O9 O 0.2739(10) 0.0842(5) 0.7804(4) 0.108(3) Uani 1 1 d . . . .
C30 C 0.5848(16) 0.2312(7) 0.8834(7) 0.090(5) Uani 1 1 d . . . .
C12 C 0.3021(11) 0.6764(5) 0.2591(6) 0.083(4) Uani 1 1 d . . . .
H12A H 0.332650 0.694263 0.226952 0.125 Uiso 1 1 calc GR . . .
H12B H 0.363122 0.687809 0.291486 0.125 Uiso 1 1 calc GR . . .
H12C H 0.228809 0.699340 0.273062 0.125 Uiso 1 1 calc GR . . .
N77 N 0.0135(12) 0.8388(7) 0.0820(5) 0.117(5) Uani 1 1 d . . . .
C35 C 0.0730(11) 0.9265(6) 0.1806(6) 0.085(4) Uani 1 1 d . . . .
H35A H 0.079496 0.975481 0.177202 0.128 Uiso 1 1 calc GR . . .
H35B H 0.151004 0.915310 0.194139 0.128 Uiso 1 1 calc GR . . .
H35C H 0.012475 0.922315 0.208999 0.128 Uiso 1 1 calc GR . . .
C16 C -0.1740(8) 0.4534(6) 0.3653(5) 0.066(3) Uani 1 1 d . . . .
H16A H -0.213801 0.455473 0.328586 0.099 Uiso 1 1 calc GR . . .
H16B H -0.155551 0.502238 0.391198 0.099 Uiso 1 1 calc GR . . .
H16C H -0.227425 0.426312 0.384993 0.099 Uiso 1 1 calc GR . . .
C20 C 0.3880(10) 0.4001(5) 0.6238(4) 0.062(3) Uani 1 1 d . . . .
H20A H 0.472232 0.392071 0.615293 0.093 Uiso 1 1 calc GR . . .
H20B H 0.362187 0.375580 0.652858 0.093 Uiso 1 1 calc GR . . .
H20C H 0.380050 0.451635 0.639699 0.093 Uiso 1 1 calc GR . . .
C4 C 0.8964(8) 0.2185(7) 0.0580(5) 0.080(4) Uani 1 1 d . . . .
H4A H 0.900584 0.192195 0.016312 0.121 Uiso 1 1 calc GR . . .
H4B H 0.946570 0.197240 0.081944 0.121 Uiso 1 1 calc GR . . .
H4C H 0.925402 0.268804 0.064078 0.121 Uiso 1 1 calc GR . . .
C29 C 0.6800(12) 0.2100(6) 0.9146(6) 0.080(4) Uani 1 1 d . . . .
H29A H 0.757094 0.220188 0.898366 0.120 Uiso 1 1 calc GR . . .
H29B H 0.667482 0.158579 0.910366 0.120 Uiso 1 1 calc GR . . .
H29C H 0.680841 0.236855 0.956377 0.120 Uiso 1 1 calc GR . . .
N74 N 0.5051(15) 0.2452(7) 0.8590(8) 0.136(6) Uani 1 1 d . . . .
C18 C -0.1852(9) 0.3230(6) 0.5024(6) 0.086(4) Uani 1 1 d . . . .
H18A H -0.245889 0.332202 0.475405 0.129 Uiso 1 1 calc GR . . .
H18B H -0.184662 0.359702 0.540444 0.129 Uiso 1 1 calc GR . . .
H18C H -0.204411 0.275597 0.507841 0.129 Uiso 1 1 calc GR . . .
C31 C 0.8705(12) 0.4201(7) 0.9437(6) 0.097(4) Uani 1 1 d . . . .
H31A H 0.863101 0.431146 0.906015 0.145 Uiso 1 1 calc GR . . .
H31B H 0.822019 0.375402 0.941440 0.145 Uiso 1 1 calc GR . . .
H31C H 0.954945 0.414606 0.952453 0.145 Uiso 1 1 calc GR . . .
C34 C 0.8386(14) 0.0110(9) 0.0106(6) 0.106(6) Uani 1 1 d . . . .
C33 C 0.7827(13) 0.0024(7) -0.0440(6) 0.098(4) Uani 1 1 d . . . .
H33A H 0.843263 0.006980 -0.072240 0.147 Uiso 1 1 calc GR . . .
H33B H 0.725961 0.039256 -0.040866 0.147 Uiso 1 1 calc GR . . .
H33C H 0.739140 -0.045189 -0.057459 0.147 Uiso 1 1 calc GR . . .
C26 C 0.3950(16) -0.1467(6) 0.2874(7) 0.130(7) Uani 1 1 d . . . .
H26A H 0.441558 -0.167752 0.253071 0.195 Uiso 1 1 calc GR . . .
H26B H 0.309093 -0.159245 0.277214 0.195 Uiso 1 1 calc GR . . .
H26C H 0.418462 -0.165263 0.319990 0.195 Uiso 1 1 calc GR . . .
N76 N 0.8869(15) 0.0193(12) 0.0543(7) 0.200(10) Uani 1 1 d . . . .
C22 C 0.5792(15) 0.2554(9) 0.5924(8) 0.165(8) Uani 1 1 d D U . .
H22A H 0.623252 0.217836 0.599300 0.247 Uiso 1 1 d R . . .
H22B H 0.566042 0.291316 0.630430 0.247 Uiso 1 1 d R . . .
H22C H 0.624252 0.280326 0.567720 0.247 Uiso 1 1 d R . . .
C21 C 0.4546(19) 0.2170(15) 0.5586(10) 0.239(13) Uani 1 1 d D U . .
O17 O 0.2054(17) -0.2164(10) 0.4030(7) 0.249(9) Uani 1 1 d . . . .
O16 O 0.4914(13) 0.0373(8) 0.5396(7) 0.212(8) Uani 1 1 d . . A -1

loop_
_atom_site_aniso_label
_atom_site_aniso_U_11
_atom_site_aniso_U_22
_atom_site_aniso_U_33
_atom_site_aniso_U_23
_atom_site_aniso_U_13
_atom_site_aniso_U_12
Tb1 0.0448(3) 0.0678(3) 0.0369(3) 0.0114(2) 0.0024(2) -0.0063(2)
Ni1 0.0144(4) 0.0199(5) 0.0209(5) 0.0031(4) 0.0019(4) 0.0023(4)
Ni3 0.0156(4) 0.0218(5) 0.0244(5) 0.0042(4) 0.0042(4) 0.0041(4)
Ni4 0.0183(5) 0.0273(5) 0.0236(5) 0.0056(4) 0.0044(4) 0.0051(4)
Ni2 0.0154(5) 0.0199(5) 0.0226(5) 0.0040(4) 0.0042(4) 0.0027(4)
Ni7 0.0177(5) 0.0215(5) 0.0246(5) 0.0026(4) 0.0046(4) 0.0035(4)
Ni5 0.0252(5) 0.0278(5) 0.0233(5) 0.0064(4) 0.0031(4) 0.0058(4)
Ni6 0.0231(5) 0.0251(5) 0.0281(6) 0.0050(4) 0.0030(4) 0.0064(4)
Ni8 0.0210(5) 0.0298(5) 0.0273(6) 0.0047(4) 0.0064(4) 0.0041(4)
Ni10 0.0237(5) 0.0245(5) 0.0306(6) 0.0073(4) 0.0057(4) 0.0063(4)
Ni9 0.0253(5) 0.0309(5) 0.0312(6) 0.0093(4) 0.0069(5) 0.0057(4)
N13 0.022(3) 0.017(3) 0.026(3) 0.003(3) 0.002(3) -0.001(3)
N7 0.014(3) 0.023(3) 0.021(3) 0.004(3) 0.003(3) 0.000(2)
N4 0.017(3) 0.016(3) 0.018(3) 0.002(2) -0.002(3) -0.002(2)
N1 0.015(3) 0.016(3) 0.021(3) 0.004(2) 0.002(3) 0.001(2)
N10 0.016(3) 0.022(3) 0.017(3) 0.000(3) 0.003(3) 0.002(3)
N19 0.011(3) 0.023(3) 0.023(3) 0.005(3) 0.003(3) 0.003(2)
N52 0.027(3) 0.022(3) 0.027(4) 0.004(3) 0.002(3) 0.005(3)
N16 0.012(3) 0.021(3) 0.025(3) 0.003(3) 0.000(3) 0.005(2)
N8 0.019(3) 0.031(4) 0.029(4) 0.009(3) 0.003(3) 0.000(3)
N22 0.013(3) 0.022(3) 0.027(3) 0.007(3) 0.002(3) -0.001(2)
N34 0.024(3) 0.031(4) 0.028(4) 0.012(3) 0.009(3) 0.010(3)
N23 0.027(4) 0.028(4) 0.032(4) 0.003(3) 0.006(3) 0.005(3)
N2 0.018(3) 0.030(4) 0.027(4) 0.005(3) 0.006(3) 0.002(3)
N40 0.028(3) 0.021(3) 0.028(4) 0.006(3) 0.002(3) 0.005(3)
N11 0.024(4) 0.024(3) 0.028(4) 0.002(3) 0.004(3) 0.013(3)
N37 0.023(3) 0.036(4) 0.033(4) 0.007(3) -0.004(3) 0.009(3)
N58 0.036(4) 0.025(4) 0.035(4) 0.012(3) 0.007(4) 0.004(3)
N62 0.021(3) 0.032(4) 0.031(4) 0.008(3) 0.006(3) 0.004(3)
N14 0.026(4) 0.022(3) 0.028(4) 0.003(3) 0.002(3) 0.005(3)
N35 0.034(4) 0.031(4) 0.036(4) 0.009(3) 0.007(4) 0.002(3)
O13 0.060(4) 0.055(4) 0.044(4) 0.015(3) 0.002(4) -0.012(3)
N26 0.027(4) 0.046(4) 0.038(4) 0.006(4) 0.007(4) 0.008(3)
N53 0.041(4) 0.029(4) 0.035(4) 0.006(3) 0.006(3) 0.005(3)
N56 0.028(4) 0.045(4) 0.030(4) 0.011(3) 0.006(3) 0.011(3)
N43 0.031(4) 0.021(3) 0.025(4) -0.003(3) 0.004(3) 0.003(3)
N20 0.024(4) 0.030(4) 0.031(4) 0.008(3) 0.009(3) 0.005(3)
N25 0.013(3) 0.028(3) 0.019(3) 0.003(3) -0.001(3) -0.001(3)
N41 0.039(4) 0.030(4) 0.038(4) 0.004(3) 0.004(4) 0.008(3)
N17 0.024(4) 0.032(4) 0.028(4) 0.001(3) 0.007(3) 0.007(3)
N47 0.029(4) 0.047(4) 0.038(4) 0.015(3) -0.001(4) -0.001(3)
N31 0.023(3) 0.026(3) 0.026(4) 0.007(3) 0.001(3) 0.006(3)
N55 0.023(4) 0.037(4) 0.027(4) 0.008(3) 0.003(3) 0.005(3)
N32 0.043(4) 0.033(4) 0.033(4) 0.008(3) 0.005(3) 0.009(3)
N29 0.028(4) 0.030(4) 0.036(4) 0.006(3) 0.008(3) 0.003(3)
N61 0.036(4) 0.030(4) 0.034(4) 0.008(3) 0.013(3) 0.012(3)
N57 0.037(4) 0.033(4) 0.024(4) 0.005(3) 0.007(3) 0.008(3)
N65 0.028(4) 0.040(4) 0.031(4) -0.001(3) -0.001(3) 0.006(3)
N5 0.029(4) 0.039(4) 0.040(4) 0.017(3) 0.010(4) 0.004(3)
N60 0.031(4) 0.035(4) 0.042(4) 0.016(3) 0.001(3) 0.009(3)
N49 0.024(4) 0.045(4) 0.029(4) 0.011(3) 0.003(3) 0.012(3)
N28 0.019(3) 0.021(3) 0.033(4) 0.006(3) 0.002(3) -0.003(3)
N59 0.035(4) 0.032(4) 0.033(4) 0.011(3) 0.003(3) 0.010(3)
N3 0.027(4) 0.037(4) 0.062(5) -0.001(4) -0.006(4) -0.007(3)
N64 0.035(4) 0.043(4) 0.023(4) 0.005(3) 0.009(3) 0.007(3)
N68 0.033(4) 0.037(4) 0.035(4) 0.014(3) 0.007(3) 0.013(3)
N67 0.051(5) 0.033(4) 0.048(5) 0.014(4) 0.014(4) 0.006(4)
O15 0.078(5) 0.069(5) 0.086(6) 0.034(4) -0.024(5) -0.029(4)
N50 0.034(4) 0.053(5) 0.038(5) 0.004(4) 0.007(4) 0.011(4)
N46 0.025(4) 0.037(4) 0.038(4) 0.013(3) 0.010(3) 0.000(3)
N18 0.025(4) 0.055(5) 0.051(5) -0.007(4) -0.007(4) -0.008(4)
N44 0.078(6) 0.032(4) 0.040(5) 0.005(4) 0.010(4) 0.006(4)
N66 0.040(4) 0.039(4) 0.037(4) 0.012(3) 0.014(4) 0.005(3)
N15 0.034(4) 0.041(4) 0.052(5) 0.003(4) -0.002(4) -0.007(4)
N63 0.026(4) 0.041(4) 0.039(4) 0.005(3) 0.004(3) 0.009(3)
C1 0.025(4) 0.035(4) 0.022(4) 0.001(3) -0.001(4) 0.002(4)
N21 0.025(4) 0.052(5) 0.056(5) 0.005(4) -0.014(4) -0.005(4)
N6 0.032(4) 0.047(5) 0.069(6) 0.015(4) -0.001(4) -0.016(4)
C7 0.041(5) 0.024(4) 0.032(5) 0.011(4) 0.009(4) 0.006(4)
O11 0.066(5) 0.074(5) 0.068(5) 0.002(4) 0.012(4) -0.010(4)
O12 0.097(6) 0.086(6) 0.037(4) 0.003(4) 0.005(4) -0.004(5)
N12 0.029(4) 0.052(5) 0.056(5) -0.001(4) -0.011(4) -0.002(4)
O1 0.059(5) 0.104(7) 0.103(7) 0.050(5) -0.032(5) -0.018(5)
N24 0.034(4) 0.050(5) 0.063(6) 0.005(4) -0.007(4) -0.013(4)
C15 0.026(4) 0.037(5) 0.023(4) -0.001(3) 0.000(4) 0.001(4)
N33 0.094(7) 0.048(5) 0.052(5) 0.009(4) 0.019(5) 0.037(5)
C13 0.024(4) 0.032(5) 0.048(6) 0.006(4) 0.010(4) 0.011(4)
C19 0.042(5) 0.032(5) 0.028(5) 0.006(4) 0.013(4) 0.007(4)
N9 0.029(4) 0.044(4) 0.063(5) 0.014(4) 0.001(4) -0.008(3)
N27 0.031(4) 0.078(6) 0.048(5) 0.001(4) -0.010(4) -0.016(4)
O4 0.052(5) 0.090(6) 0.088(6) 0.026(5) 0.007(5) -0.007(4)
N51 0.044(5) 0.135(9) 0.051(6) 0.013(6) -0.012(5) 0.023(6)
N38 0.024(4) 0.051(5) 0.038(4) 0.016(4) 0.004(4) 0.005(3)
C27 0.037(5) 0.034(5) 0.044(5) 0.016(4) 0.016(4) 0.008(4)
N73 0.051(5) 0.053(5) 0.073(7) 0.028(5) -0.005(5) -0.002(4)
O10 0.083(6) 0.105(7) 0.057(5) 0.022(5) 0.010(5) -0.016(5)
O2 0.073(6) 0.101(7) 0.110(7) 0.047(6) -0.003(5) -0.002(5)
N36 0.061(6) 0.057(5) 0.094(7) 0.042(5) 0.043(6) 0.009(4)
N72 0.083(7) 0.067(6) 0.037(5) 0.012(5) 0.002(5) -0.025(5)
O14 0.048(4) 0.098(6) 0.070(6) 0.000(5) 0.001(4) -0.008(4)
C5 0.032(5) 0.034(5) 0.029(5) 0.007(4) 0.000(4) 0.009(4)
N30 0.044(5) 0.040(4) 0.064(6) 0.005(4) -0.005(4) -0.018(4)
O7 0.141(8) 0.072(5) 0.050(5) 0.029(4) 0.017(5) 0.010(5)
C11 0.042(5) 0.033(5) 0.051(6) 0.013(4) 0.002(5) 0.012(4)
C9 0.048(5) 0.029(5) 0.038(5) 0.008(4) 0.003(4) 0.007(4)
N71 0.139(10) 0.097(8) 0.035(5) 0.029(5) 0.032(6) 0.077(8)
C17 0.019(4) 0.040(5) 0.053(6) -0.004(4) 0.003(4) 0.002(4)
O5 0.063(5) 0.144(8) 0.057(5) 0.001(5) -0.006(4) 0.018(6)
N42 0.091(7) 0.041(5) 0.052(6) -0.005(4) 0.005(5) -0.007(5)
C23 0.040(5) 0.047(6) 0.040(5) 0.022(4) -0.005(4) -0.004(4)
O8 0.111(7) 0.122(8) 0.076(6) 0.034(6) 0.016(6) 0.043(6)
O3 0.126(9) 0.114(8) 0.141(10) 0.076(7) -0.007(7) 0.016(7)
N45 0.151(10) 0.051(6) 0.056(6) 0.000(5) 0.038(7) 0.033(6)
C14 0.037(5) 0.065(7) 0.073(8) 0.019(6) 0.008(5) 0.018(5)
N54 0.104(8) 0.038(5) 0.055(6) -0.004(4) -0.005(5) -0.016(5)
C2 0.026(5) 0.079(7) 0.065(7) -0.007(6) -0.001(5) 0.023(5)
C8 0.093(8) 0.051(6) 0.038(6) 0.009(5) -0.018(6) -0.008(6)
C3 0.030(5) 0.059(6) 0.021(4) 0.004(4) 0.005(4) 0.011(4)
N69 0.081(8) 0.066(7) 0.095(8) 0.040(6) 0.004(7) 0.002(6)
C28 0.037(5) 0.077(7) 0.082(8) 0.048(6) 0.009(5) 0.017(5)
N39 0.037(5) 0.158(10) 0.057(6) 0.039(6) 0.002(5) 0.031(6)
N48 0.038(5) 0.086(7) 0.108(8) 0.058(6) 0.031(5) 0.009(4)
N75 0.112(9) 0.053(6) 0.125(10) 0.031(7) 0.023(8) 0.009(6)
C25 0.087(8) 0.037(6) 0.065(7) 0.021(5) 0.018(6) 0.012(5)
C6 0.074(7) 0.046(6) 0.046(6) 0.006(5) -0.020(6) 0.009(5)
C10 0.089(8) 0.045(6) 0.061(7) 0.023(5) 0.014(6) -0.011(5)
N70 0.055(7) 0.153(12) 0.069(8) 0.056(8) 0.007(6) 0.000(7)
C36 0.064(8) 0.059(7) 0.079(9) 0.017(7) 0.022(7) -0.009(6)
O6 0.063(6) 0.256(13) 0.103(8) 0.083(8) 0.041(6) 0.044(7)
C24 0.076(9) 0.090(9) 0.151(14) 0.081(9) -0.036(9) -0.038(7)
C32 0.055(7) 0.069(8) 0.092(10) 0.033(7) -0.008(7) 0.000(6)
O9 0.181(10) 0.075(6) 0.062(6) 0.002(5) -0.028(6) 0.049(6)
C30 0.119(14) 0.039(7) 0.109(13) 0.008(7) 0.056(11) 0.020(8)
C12 0.076(8) 0.038(6) 0.132(12) 0.018(7) -0.002(8) 0.000(5)
N77 0.124(11) 0.126(11) 0.078(9) 0.000(8) 0.025(8) -0.038(8)
C35 0.070(8) 0.061(7) 0.106(11) -0.005(7) 0.008(8) -0.004(6)
C16 0.027(5) 0.085(8) 0.067(7) -0.014(6) 0.002(5) 0.021(5)
C20 0.080(8) 0.068(7) 0.032(6) 0.009(5) -0.016(6) -0.008(6)
C4 0.027(5) 0.151(12) 0.052(7) 0.011(7) 0.014(5) 0.004(6)
C29 0.091(10) 0.055(7) 0.088(10) 0.011(7) 0.025(8) -0.001(7)
N74 0.167(16) 0.076(9) 0.177(16) 0.042(9) 0.036(13) 0.057(10)
C18 0.038(6) 0.067(7) 0.137(12) 0.001(7) 0.043(7) 0.001(5)
C31 0.088(10) 0.103(10) 0.079(10) -0.001(8) -0.003(8) -0.017(8)
C34 0.084(11) 0.152(14) 0.048(8) -0.015(9) 0.006(8) -0.040(9)
C33 0.103(11) 0.096(10) 0.079(10) 0.006(8) 0.008(9) -0.020(8)
C26 0.199(18) 0.029(6) 0.148(15) 0.005(8) 0.037(13) -0.009(8)
N76 0.114(13) 0.36(3) 0.081(11) -0.006(14) 0.007(10) -0.033(14)
C22 0.147(13) 0.162(13) 0.132(13) -0.032(10) -0.067(11) -0.007(11)
C21 0.233(16) 0.238(15) 0.246(16) 0.062(10) 0.023(10) 0.027(10)
O17 0.25(2) 0.28(2) 0.188(16) 0.012(14) -0.005(15) 0.085(16)
O16 0.142(11) 0.28(2) 0.31(2) 0.229(18) -0.001(15) 0.062(13)

loop_
_atom_type_symbol
_atom_type_description
_atom_type_scat_dispersion_real
_atom_type_scat_dispersion_imag
_atom_type_scat_source
C C 0.0033 0.0016 'International Tables Vol C Tables 4.2.6.8 and 6.1.1.4'
H H 0.0000 0.0000 'International Tables Vol C Tables 4.2.6.8 and 6.1.1.4'
N N 0.0061 0.0033 'International Tables Vol C Tables 4.2.6.8 and 6.1.1.4'
Ni Ni 0.3393 1.1124 'International Tables Vol C Tables 4.2.6.8 and 6.1.1.4'
O O 0.0106 0.0060 'International Tables Vol C Tables 4.2.6.8 and 6.1.1.4'
Tb Tb -0.1723 4.1537 'International Tables Vol C Tables 4.2.6.8 and 6.1.1.4'

loop_
_geom_angle_atom_site_label_1
_geom_angle_atom_site_label_2
_geom_angle_atom_site_label_3
_geom_angle
O13 Tb1 O1 74.6(3)
O13 Tb1 O4 118.3(3)
O13 Tb1 N73 25.9(2)
O13 Tb1 O10 123.7(2)
O13 Tb1 O2 118.3(3)
O13 Tb1 N72 145.7(3)
O13 Tb1 O14 51.6(2)
O13 Tb1 O5 68.6(3)
O13 Tb1 O8 92.6(3)
O11 Tb1 O13 164.1(2)
O11 Tb1 O1 116.1(3)
O11 Tb1 O4 70.5(3)
O11 Tb1 N73 143.1(3)
O11 Tb1 O10 51.1(3)
O11 Tb1 O2 76.7(3)
O11 Tb1 N72 25.0(2)
O11 Tb1 O14 118.5(3)
O11 Tb1 O7 89.2(3)
O11 Tb1 O5 122.5(3)
O11 Tb1 O8 71.6(3)
O1 Tb1 O4 110.2(3)
O1 Tb1 N73 70.7(3)
O1 Tb1 N72 103.2(3)
O4 Tb1 N73 144.1(3)
O4 Tb1 N72 94.9(3)
N73 Tb1 N72 120.3(3)
O10 Tb1 O1 81.9(3)
O10 Tb1 O4 117.8(3)
O10 Tb1 N73 98.0(3)
O10 Tb1 O2 78.2(3)
O10 Tb1 N72 26.8(2)
O10 Tb1 O14 72.6(3)
O10 Tb1 O5 156.5(3)
O10 Tb1 O8 73.1(3)
O2 Tb1 O1 50.3(3)
O2 Tb1 O4 68.4(3)
O2 Tb1 N73 121.0(3)
O2 Tb1 N72 80.2(3)
O2 Tb1 O14 117.7(3)
O14 Tb1 O1 71.7(3)
O14 Tb1 O4 169.5(3)
O14 Tb1 N73 25.7(2)
O14 Tb1 N72 94.7(3)
O7 Tb1 O13 81.6(3)
O7 Tb1 O1 154.3(3)
O7 Tb1 O4 72.8(3)
O7 Tb1 N73 91.9(3)
O7 Tb1 O10 120.2(3)
O7 Tb1 O2 141.1(3)
O7 Tb1 N72 101.9(3)
O7 Tb1 O14 100.9(3)
O7 Tb1 O5 79.5(3)
O7 Tb1 O8 50.6(3)
O5 Tb1 O1 82.9(3)
O5 Tb1 O4 52.2(3)
O5 Tb1 N73 93.8(3)
O5 Tb1 O2 78.3(3)
O5 Tb1 N72 145.7(3)
O5 Tb1 O14 119.0(3)
O5 Tb1 O8 129.2(3)
O8 Tb1 O1 138.9(3)
O8 Tb1 O4 110.3(3)
O8 Tb1 N73 80.9(3)
O8 Tb1 O2 146.2(3)
O8 Tb1 N72 66.2(3)
O8 Tb1 O14 69.9(3)
N13 Ni1 N7 96.5(2)
N13 Ni1 N4 99.1(2)
N13 Ni1 N1 179.4(2)
N13 Ni1 N10 83.0(2)
N13 Ni1 N16 83.3(2)
N4 Ni1 N7 96.9(2)
N4 Ni1 N10 177.8(2)
N4 Ni1 N16 83.0(2)
N1 Ni1 N7 83.0(2)
N1 Ni1 N4 81.2(2)
N1 Ni1 N10 96.7(2)
N1 Ni1 N16 97.2(2)
N10 Ni1 N7 82.9(2)
N10 Ni1 N16 97.2(2)
N16 Ni1 N7 179.8(3)
N7 Ni3 N1 81.6(2)
N7 Ni3 N19 97.8(2)
N19 Ni3 N1 81.3(2)
N52 Ni3 N7 172.7(2)
N52 Ni3 N1 91.1(2)
N52 Ni3 N19 80.9(2)
N52 Ni3 N31 98.0(2)
N31 Ni3 N7 82.6(2)
N31 Ni3 N1 92.2(2)
N31 Ni3 N19 173.4(2)
N55 Ni3 N7 94.9(2)
N55 Ni3 N1 172.7(2)
N55 Ni3 N19 92.9(2)
N55 Ni3 N52 92.4(2)
N55 Ni3 N31 93.7(2)
N10 Ni4 N7 81.6(2)
N34 Ni4 N7 90.8(2)
N34 Ni4 N10 80.6(2)
N34 Ni4 N31 170.9(2)
N56 Ni4 N7 95.3(2)
N56 Ni4 N10 170.2(2)
N56 Ni4 N34 90.2(2)
N56 Ni4 N31 95.2(2)
N56 Ni4 N57 92.8(3)
N31 Ni4 N7 81.4(2)
N31 Ni4 N10 93.5(2)
N57 Ni4 N7 169.6(2)
N57 Ni4 N10 91.5(2)
N57 Ni4 N34 95.7(2)
N57 Ni4 N31 91.4(2)
N4 Ni2 N1 80.8(2)
N4 Ni2 N19 97.1(2)
N4 Ni2 N22 82.7(2)
N4 Ni2 N28 177.5(2)
N19 Ni2 N1 82.8(2)
N19 Ni2 N22 179.6(3)
N22 Ni2 N1 97.5(2)
N25 Ni2 N4 98.7(2)
N25 Ni2 N1 178.8(2)
N25 Ni2 N19 96.2(2)
N25 Ni2 N22 83.6(2)
N25 Ni2 N28 83.5(2)
N28 Ni2 N1 96.9(2)
N28 Ni2 N19 83.7(2)
N28 Ni2 N22 96.5(2)
N4 Ni7 N16 81.0(2)
N22 Ni7 N4 81.1(2)
N22 Ni7 N16 96.4(2)
N40 Ni7 N4 92.5(2)
N40 Ni7 N16 80.0(2)
N40 Ni7 N22 173.1(2)
N40 Ni7 N43 100.3(2)
N62 Ni7 N4 172.5(2)
N62 Ni7 N16 93.7(2)
N62 Ni7 N22 94.4(2)
N62 Ni7 N40 91.7(2)
N62 Ni7 N43 94.0(2)
N43 Ni7 N4 91.3(2)
N43 Ni7 N16 172.3(2)
N43 Ni7 N22 82.5(2)
N13 Ni5 N10 81.1(2)
N34 Ni5 N13 92.7(2)
N34 Ni5 N10 80.1(2)
N37 Ni5 N13 80.4(2)
N37 Ni5 N10 92.1(2)
N37 Ni5 N34 170.3(3)
N37 Ni5 N58 90.4(3)
N58 Ni5 N13 169.5(2)
N58 Ni5 N10 94.4(2)
N58 Ni5 N34 95.9(2)
N59 Ni5 N13 94.7(2)
N59 Ni5 N10 169.9(2)
N59 Ni5 N34 90.9(2)
N59 Ni5 N37 96.4(2)
N59 Ni5 N58 91.1(3)
N16 Ni6 N13 81.3(2)
N40 Ni6 N13 91.4(2)
N40 Ni6 N16 79.7(2)
N40 Ni6 N37 168.7(2)
N40 Ni6 N61 99.9(2)
N37 Ni6 N13 79.5(2)
N37 Ni6 N16 92.3(2)
N61 Ni6 N13 168.0(2)
N61 Ni6 N16 96.7(2)
N61 Ni6 N37 88.8(3)
N60 Ni6 N13 94.1(2)
N60 Ni6 N16 168.8(3)
N60 Ni6 N40 90.2(3)
N60 Ni6 N37 97.0(3)
N60 Ni6 N61 89.8(2)
N43 Ni8 N22 81.0(2)
N43 Ni8 N25 92.9(2)
N25 Ni8 N22 81.0(2)
N64 Ni8 N22 169.3(2)
N64 Ni8 N43 92.3(3)
N64 Ni8 N25 91.2(2)
N64 Ni8 N46 95.7(3)
N46 Ni8 N22 90.1(2)
N46 Ni8 N43 169.6(2)
N46 Ni8 N25 80.3(2)
N63 Ni8 N22 96.3(2)
N63 Ni8 N43 95.9(3)
N63 Ni8 N25 170.2(2)
N63 Ni8 N64 92.6(3)
N63 Ni8 N46 90.4(3)
N52 Ni10 N19 80.2(2)
N52 Ni10 N49 170.0(2)
N52 Ni10 N28 92.3(2)
N49 Ni10 N19 92.7(2)
N49 Ni10 N28 79.6(2)
N28 Ni10 N19 81.6(2)
N68 Ni10 N19 95.5(2)
N68 Ni10 N52 98.3(2)
N68 Ni10 N49 89.2(3)
N68 Ni10 N28 168.3(3)
N67 Ni10 N19 168.7(3)
N67 Ni10 N52 89.4(3)
N67 Ni10 N49 97.0(3)
N67 Ni10 N28 94.3(2)
N67 Ni10 N68 90.5(3)
N25 Ni9 N28 80.6(2)
N65 Ni9 N25 96.5(2)
N65 Ni9 N49 92.4(3)
N65 Ni9 N28 171.4(2)
N65 Ni9 N46 93.8(3)
N65 Ni9 N66 93.0(3)
N49 Ni9 N25 91.5(2)
N49 Ni9 N28 79.6(2)
N49 Ni9 N46 170.2(3)
N49 Ni9 N66 96.2(3)
N46 Ni9 N25 80.3(2)
N46 Ni9 N28 93.6(2)
N66 Ni9 N25 167.6(3)
N66 Ni9 N28 91.2(2)
N66 Ni9 N46 91.0(3)
Ni1 N13 Ni5 98.5(2)
Ni1 N13 Ni6 97.8(2)
Ni5 N13 Ni6 97.3(2)
N14 N13 Ni1 121.2(5)
N14 N13 Ni5 119.6(5)
N14 N13 Ni6 117.4(4)
Ni1 N7 Ni4 96.9(2)
Ni3 N7 Ni1 97.9(2)
Ni3 N7 Ni4 95.6(2)
N8 N7 Ni1 125.3(4)
N8 N7 Ni3 121.0(5)
N8 N7 Ni4 114.0(4)
Ni1 N4 Ni7 98.3(2)
Ni2 N4 Ni1 99.5(2)
Ni2 N4 Ni7 98.4(2)
N5 N4 Ni1 122.7(5)
N5 N4 Ni2 121.2(5)
N5 N4 Ni7 112.1(4)
Ni1 N1 Ni3 97.5(2)
Ni1 N1 Ni2 98.4(2)
Ni2 N1 Ni3 97.2(2)
N2 N1 Ni1 124.3(5)
N2 N1 Ni3 112.7(4)
N2 N1 Ni2 121.3(5)
Ni1 N10 Ni4 98.6(2)
Ni1 N10 Ni5 97.3(2)
Ni4 N10 Ni5 97.0(2)
N11 N10 Ni1 125.8(5)
N11 N10 Ni4 115.1(4)
N11 N10 Ni5 117.7(5)
Ni3 N19 Ni10 96.4(2)
Ni2 N19 Ni3 98.7(2)
Ni2 N19 Ni10 97.1(2)
N20 N19 Ni3 119.3(5)
N20 N19 Ni2 123.6(4)
N20 N19 Ni10 116.3(5)
Ni3 N52 Ni10 101.9(3)
N53 N52 Ni3 129.7(5)
N53 N52 Ni10 127.8(5)
Ni1 N16 Ni7 97.7(2)
Ni1 N16 Ni6 97.5(2)
Ni6 N16 Ni7 96.8(2)
N17 N16 Ni1 124.1(4)
N17 N16 Ni7 117.4(5)
N17 N16 Ni6 118.0(5)
N9 N8 N7 178.6(8)
Ni2 N22 Ni7 97.8(2)
Ni2 N22 Ni8 96.5(2)
Ni7 N22 Ni8 95.4(2)
N23 N22 Ni2 126.1(5)
N23 N22 Ni7 122.5(5)
N23 N22 Ni8 111.8(5)
Ni5 N34 Ni4 101.8(3)
N35 N34 Ni4 121.9(5)
N35 N34 Ni5 123.5(5)
N24 N23 N22 178.7(8)
N3 N2 N1 178.4(8)
Ni7 N40 Ni6 102.9(3)
N41 N40 Ni7 130.7(6)
N41 N40 Ni6 126.0(5)
N12 N11 N10 177.6(8)
Ni5 N37 Ni6 102.3(3)
N38 N37 Ni5 128.8(5)
N38 N37 Ni6 126.9(5)
C7 N58 Ni5 166.1(6)
C15 N62 Ni7 167.0(6)
N15 N14 N13 179.2(9)
N36 N35 N34 179.2(10)
N73 O13 Tb1 97.3(6)
N27 N26 N25 177.7(8)
N54 N53 N52 178.5(9)
C3 N56 Ni4 165.9(7)
Ni7 N43 Ni8 100.5(2)
N44 N43 Ni7 120.4(6)
N44 N43 Ni8 116.8(5)
N21 N20 N19 179.5(9)
Ni2 N25 Ni8 98.9(2)
Ni2 N25 Ni9 98.3(2)
Ni8 N25 Ni9 96.8(2)
N26 N25 Ni2 127.3(5)
N26 N25 Ni8 115.4(4)
N26 N25 Ni9 114.7(5)
N42 N41 N40 177.8(9)
N18 N17 N16 178.9(8)
N48 N47 N46 179.1(10)
Ni3 N31 Ni4 100.1(2)
N32 N31 Ni3 116.9(5)
N32 N31 Ni4 116.5(5)
C1 N55 Ni3 166.2(6)
N33 N32 N31 177.9(9)
N30 N29 N28 177.1(9)
C13 N61 Ni6 159.1(7)
C5 N57 Ni4 167.7(6)
C21 N65 Ni9 150.1(16)
N6 N5 N4 177.8(8)
C11 N60 Ni6 159.7(7)
Ni9 N49 Ni10 103.3(3)
N50 N49 Ni10 125.8(5)
N50 N49 Ni9 130.4(5)
Ni2 N28 Ni10 97.6(2)
Ni2 N28 Ni9 97.6(2)
Ni10 N28 Ni9 97.1(3)
N29 N28 Ni2 126.0(5)
N29 N28 Ni10 117.5(5)
N29 N28 Ni9 115.6(5)
C9 N59 Ni5 171.1(6)
C19 N64 Ni8 165.8(6)
C27 N68 Ni10 160.7(7)
C25 N67 Ni10 164.2(8)
N51 N50 N49 177.5(10)
Ni9 N46 Ni8 102.0(3)
N47 N46 Ni8 125.5(5)
N47 N46 Ni9 128.7(6)
N45 N44 N43 178.2(11)
C23 N66 Ni9 170.0(7)
C17 N63 Ni8 163.6(8)
N55 C1 C2 178.7(9)
N58 C7 C8 179.0(10)
N72 O11 Tb1 99.5(6)
N69 O1 Tb1 97.4(7)
N62 C15 C16 178.4(9)
N61 C13 C14 177.8(9)
N64 C19 C20 177.8(9)
N70 O4 Tb1 94.7(7)
N39 N38 N37 180.0(11)
N68 C27 C28 177.6(9)
O13 N73 Tb1 56.8(5)
O15 N73 Tb1 175.7(7)
O15 N73 O13 120.9(10)
O15 N73 O14 122.5(9)
O14 N73 Tb1 59.8(5)
O14 N73 O13 116.6(8)
N72 O10 Tb1 95.3(6)
N69 O2 Tb1 96.4(7)
O11 N72 Tb1 55.5(5)
O11 N72 O10 111.5(9)
O12 N72 Tb1 169.6(8)
O12 N72 O11 126.3(9)
O12 N72 O10 122.1(9)
O10 N72 Tb1 57.9(5)
N73 O14 Tb1 94.4(6)
N57 C5 C6 178.4(9)
N71 O7 Tb1 100.5(6)
N60 C11 C12 178.3(10)
N59 C9 C10 178.3(9)
O7 N71 Tb1 55.5(5)
O7 N71 O8 112.5(10)
O7 N71 O9 123.7(10)
O8 N71 Tb1 57.9(5)
O9 N71 Tb1 171.4(10)
O9 N71 O8 123.8(10)
N63 C17 C18 177.4(11)
N70 O5 Tb1 95.5(7)
N66 C23 C24 179.3(11)
N71 O8 Tb1 95.2(6)
C13 C14 H14A 109.5
C13 C14 H14B 109.5
C13 C14 H14C 109.5
H14A C14 H14B 109.5
H14A C14 H14C 109.5
H14B C14 H14C 109.5
C1 C2 H2A 109.5
C1 C2 H2B 109.5
C1 C2 H2C 109.5
H2A C2 H2B 109.5
H2A C2 H2C 109.5
H2B C2 H2C 109.5
C7 C8 H8A 109.5
C7 C8 H8B 109.5
C7 C8 H8C 109.5
H8A C8 H8B 109.5
H8A C8 H8C 109.5
H8B C8 H8C 109.5
N56 C3 C4 179.6(12)
O1 N69 Tb1 58.6(6)
O1 N69 O2 116.0(11)
O1 N69 O3 122.8(11)
O2 N69 Tb1 57.4(6)
O3 N69 Tb1 177.3(10)
O3 N69 O2 121.3(12)
C27 C28 H28A 109.5
C27 C28 H28B 109.5
C27 C28 H28C 109.5
H28A C28 H28B 109.5
H28A C28 H28C 109.5
H28B C28 H28C 109.5
N67 C25 C26 179.5(14)
C5 C6 H6A 109.5
C5 C6 H6B 109.5
C5 C6 H6C 109.5
H6A C6 H6B 109.5
H6A C6 H6C 109.5
H6B C6 H6C 109.5
C9 C10 H10A 109.5
C9 C10 H10B 109.5
C9 C10 H10C 109.5
H10A C10 H10B 109.5
H10A C10 H10C 109.5
H10B C10 H10C 109.5
O4 N70 Tb1 60.0(5)
O4 N70 O5 116.2(9)
O5 N70 Tb1 57.3(5)
O6 N70 Tb1 177.8(12)
O6 N70 O4 122.2(13)
O6 N70 O5 120.6(14)
N77 C36 C35 178.4(18)
C23 C24 H24A 109.5
C23 C24 H24B 109.5
C23 C24 H24C 109.5
H24A C24 H24B 109.5
H24A C24 H24C 109.5
H24B C24 H24C 109.5
N75 C32 C31 177.0(14)
N74 C30 C29 176.4(17)
C11 C12 H12A 109.5
C11 C12 H12B 109.5
C11 C12 H12C 109.5
H12A C12 H12B 109.5
H12A C12 H12C 109.5
H12B C12 H12C 109.5
C36 C35 H35A 109.5
C36 C35 H35B 109.5
C36 C35 H35C 109.5
H35A C35 H35B 109.5
H35A C35 H35C 109.5
H35B C35 H35C 109.5
C15 C16 H16A 109.5
C15 C16 H16B 109.5
C15 C16 H16C 109.5
H16A C16 H16B 109.5
H16A C16 H16C 109.5
H16B C16 H16C 109.5
C19 C20 H20A 109.5
C19 C20 H20B 109.5
C19 C20 H20C 109.5
H20A C20 H20B 109.5
H20A C20 H20C 109.5
H20B C20 H20C 109.5
C3 C4 H4A 109.5
C3 C4 H4B 109.5
C3 C4 H4C 109.5
H4A C4 H4B 109.5
H4A C4 H4C 109.5
H4B C4 H4C 109.5
C30 C29 H29A 109.5
C30 C29 H29B 109.5
C30 C29 H29C 109.5
H29A C29 H29B 109.5
H29A C29 H29C 109.5
H29B C29 H29C 109.5
C17 C18 H18A 109.5
C17 C18 H18B 109.5
C17 C18 H18C 109.5
H18A C18 H18B 109.5
H18A C18 H18C 109.5
H18B C18 H18C 109.5
C32 C31 H31A 109.5
C32 C31 H31B 109.5
C32 C31 H31C 109.5
H31A C31 H31B 109.5
H31A C31 H31C 109.5
H31B C31 H31C 109.5
N76 C34 C33 177.8(19)
C34 C33 H33A 109.5
C34 C33 H33B 109.5
C34 C33 H33C 109.5
H33A C33 H33B 109.5
H33A C33 H33C 109.5
H33B C33 H33C 109.5
C25 C26 H26A 109.5
C25 C26 H26B 109.5
C25 C26 H26C 109.5
H26A C26 H26B 109.5
H26A C26 H26C 109.5
H26B C26 H26C 109.5
H22A C22 H22B 109.9
H22A C22 H22C 110.7
H22B C22 H22C 107.9
C21 C22 H22A 106.1
C21 C22 H22B 112.2
C21 C22 H22C 110.1
N65 C21 C22 159(3)

loop_
_geom_bond_atom_site_label_1
_geom_bond_atom_site_label_2
_geom_bond_distance
Tb1 O13 2.417(6)
Tb1 O11 2.404(7)
Tb1 O1 2.504(8)
Tb1 O4 2.515(7)
Tb1 N73 2.865(9)
Tb1 O10 2.448(7)
Tb1 O2 2.467(9)
Tb1 N72 2.876(9)
Tb1 O14 2.485(7)
Tb1 O7 2.416(7)
Tb1 O5 2.448(8)
Tb1 O8 2.452(8)
Ni1 N13 2.098(6)
Ni1 N7 2.133(5)
Ni1 N4 2.102(6)
Ni1 N1 2.098(5)
Ni1 N10 2.108(6)
Ni1 N16 2.119(5)
Ni3 N7 2.119(6)
Ni3 N1 2.167(5)
Ni3 N19 2.132(6)
Ni3 N52 2.054(6)
Ni3 N31 2.068(6)
Ni3 N55 2.050(6)
Ni4 N7 2.164(6)
Ni4 N10 2.134(5)
Ni4 N34 2.071(6)
Ni4 N56 2.058(6)
Ni4 N31 2.072(6)
Ni4 N57 2.066(7)
Ni2 N4 2.088(5)
Ni2 N1 2.126(6)
Ni2 N19 2.113(5)
Ni2 N22 2.125(5)
Ni2 N25 2.086(6)
Ni2 N28 2.101(6)
Ni7 N4 2.151(5)
Ni7 N16 2.154(6)
Ni7 N22 2.132(6)
Ni7 N40 2.045(6)
Ni7 N62 2.037(6)
Ni7 N43 2.066(6)
Ni5 N13 2.129(6)
Ni5 N10 2.157(6)
Ni5 N34 2.070(6)
Ni5 N37 2.060(6)
Ni5 N58 2.064(7)
Ni5 N59 2.057(7)
Ni6 N13 2.157(6)
Ni6 N16 2.145(6)
Ni6 N40 2.068(6)
Ni6 N37 2.072(7)
Ni6 N61 2.071(7)
Ni6 N60 2.054(7)
Ni8 N22 2.180(6)
Ni8 N43 2.080(6)
Ni8 N25 2.142(5)
Ni8 N64 2.054(7)
Ni8 N46 2.074(6)
Ni8 N63 2.041(6)
Ni10 N19 2.155(6)
Ni10 N52 2.060(6)
Ni10 N49 2.066(7)
Ni10 N28 2.149(6)
Ni10 N68 2.056(7)
Ni10 N67 2.055(7)
Ni9 N25 2.153(6)
Ni9 N65 2.051(7)
Ni9 N49 2.053(6)
Ni9 N28 2.161(6)
Ni9 N46 2.060(6)
Ni9 N66 2.059(7)
N13 N14 1.234(8)
N7 N8 1.236(8)
N4 N5 1.258(9)
N1 N2 1.228(8)
N10 N11 1.237(8)
N19 N20 1.229(8)
N52 N53 1.200(8)
N16 N17 1.241(8)
N8 N9 1.133(8)
N22 N23 1.222(8)
N34 N35 1.201(8)
N23 N24 1.149(9)
N2 N3 1.126(8)
N40 N41 1.198(8)
N11 N12 1.124(9)
N37 N38 1.182(9)
N58 C7 1.136(10)
N62 C15 1.130(9)
N14 N15 1.127(8)
N35 N36 1.143(9)
O13 N73 1.261(10)
N26 N25 1.241(9)
N26 N27 1.138(9)
N53 N54 1.132(9)
N56 C3 1.125(9)
N43 N44 1.205(9)
N20 N21 1.133(9)
N41 N42 1.141(9)
N17 N18 1.130(9)
N47 N46 1.200(9)
N47 N48 1.144(9)
N31 N32 1.225(8)
N55 C1 1.119(9)
N32 N33 1.134(9)
N29 N28 1.228(8)
N29 N30 1.134(9)
N61 C13 1.135(10)
N57 C5 1.127(10)
N65 C21 1.108(10)
N5 N6 1.165(9)
N60 C11 1.122(10)
N49 N50 1.189(9)
N59 C9 1.126(10)
N64 C19 1.136(10)
N68 C27 1.140(10)
N67 C25 1.125(11)
O15 N73 1.229(10)
N50 N51 1.152(10)
N44 N45 1.151(10)
N66 C23 1.107(10)
N63 C17 1.126(9)
C1 C2 1.454(11)
C7 C8 1.426(12)
O11 N72 1.231(10)
O12 N72 1.197(10)
O1 N69 1.196(12)
C15 C16 1.445(11)
C13 C14 1.451(12)
C19 C20 1.448(13)
O4 N70 1.242(13)
N38 N39 1.130(10)
C27 C28 1.451(12)
N73 O14 1.248(10)
O10 N72 1.302(10)
O2 N69 1.294(12)
C5 C6 1.473(12)
O7 N71 1.193(11)
C11 C12 1.469(13)
C9 C10 1.454(12)
N71 O8 1.307(12)
N71 O9 1.207(11)
C17 C18 1.461(12)
O5 N70 1.330(13)
C23 C24 1.442(13)
O3 N69 1.231(12)
C14 H14A 0.9800
C14 H14B 0.9800
C14 H14C 0.9800
C2 H2A 0.9800
C2 H2B 0.9800
C2 H2C 0.9800
C8 H8A 0.9800
C8 H8B 0.9800
C8 H8C 0.9800
C3 C4 1.453(11)
C28 H28A 0.9800
C28 H28B 0.9800
C28 H28C 0.9800
N75 C32 1.136(14)
C25 C26 1.452(14)
C6 H6A 0.9800
C6 H6B 0.9800
C6 H6C 0.9800
C10 H10A 0.9800
C10 H10B 0.9800
C10 H10C 0.9800
N70 O6 1.226(12)
C36 N77 1.099(14)
C36 C35 1.418(16)
C24 H24A 0.9800
C24 H24B 0.9800
C24 H24C 0.9800
C32 C31 1.442(17)
C30 C29 1.43(2)
C30 N74 1.14(2)
C12 H12A 0.9800
C12 H12B 0.9800
C12 H12C 0.9800
C35 H35A 0.9800
C35 H35B 0.9800
C35 H35C 0.9800
C16 H16A 0.9800
C16 H16B 0.9800
C16 H16C 0.9800
C20 H20A 0.9800
C20 H20B 0.9800
C20 H20C 0.9800
C4 H4A 0.9800
C4 H4B 0.9800
C4 H4C 0.9800
C29 H29A 0.9800
C29 H29B 0.9800
C29 H29C 0.9800
C18 H18A 0.9800
C18 H18B 0.9800
C18 H18C 0.9800
C31 H31A 0.9800
C31 H31B 0.9800
C31 H31C 0.9800
C34 C33 1.383(19)
C34 N76 1.12(2)
C33 H33A 0.9800
C33 H33B 0.9800
C33 H33C 0.9800
C26 H26A 0.9800
C26 H26B 0.9800
C26 H26C 0.9800
C22 H22A 0.9598
C22 H22B 0.9949
C22 H22C 0.9850
C22 C21 1.610(15)
